data_4031326
loop_
_publ_author_name
'Ams, Mark R.'
'Fields, Michael'
'Grabnic, Timothy'
'Janesko, Benjamin G.'
'Zeller, Matthias'
'Sheridan, Rose'
'Shay, Amanda'

_publ_section_title
;
 Unraveling the Role of Alkyl F on CH-\p Interactions and Uncovering the
 Tipping Point for Fluorophobicity.
;
_journal_issue 15
_journal_name_full 'The Journal of organic chemistry'
_journal_page_first 7764
_journal_page_last 7769
_journal_paper_doi 10.1021/acs.joc.5b01072
_journal_volume 80
_journal_year 2015
_chemical_formula_sum 'C27 H26 F2 N2 O2'
_chemical_formula_weight 448.50
_chemical_name_systematic
;
 ?
;
_space_group_crystal_system triclinic
_space_group_IT_number 1
_space_group_name_Hall 'P 1'
_space_group_name_H-M_alt 'P 1'
_symmetry_space_group_name_Hall 'P 1'
_symmetry_space_group_name_H-M 'P 1'
_atom_sites_solution_hydrogens geom
_atom_sites_solution_primary direct
_atom_sites_solution_secondary difmap
_audit_creation_method SHELXL-2013
_cell_angle_alpha 85.672(6)
_cell_angle_beta 75.381(6)
_cell_angle_gamma 74.812(6)
_cell_formula_units_Z 2
_cell_length_a 8.1742(11)
_cell_length_b 9.0503(12)
_cell_length_c 15.703(2)
_cell_measurement_reflns_used 9838
_cell_measurement_temperature 100(2)
_cell_measurement_theta_max 66.5958
_cell_measurement_theta_min 2.9099
_cell_volume 1084.8(3)
_computing_cell_refinement 'SAINT V8.34A (Bruker, 2014)'
_computing_data_collection 'Apex2 v2014.1-0 (Bruker, 2014)'
_computing_data_reduction 'SAINT V8.34A (Bruker, 2014)'
_computing_structure_refinement
;  
SHELXL-2013 (Sheldrick, 2013), 
SHELXLE Rev645 (H\"ubschle et al., 2011)
;
_computing_structure_solution 'SHELXS-97 (Sheldrick, 2008)'
_diffrn_ambient_temperature 100(2)
_diffrn_measured_fraction_theta_full 0.976
_diffrn_measured_fraction_theta_max 0.982
_diffrn_measurement_device_type 'Bruker AXS Prospector CCD diffractometer'
_diffrn_measurement_method 'omega and phi scans'
_diffrn_radiation_monochromator 'laterally graded multilayer (Goebel) mirror'
_diffrn_radiation_type CuK\a
_diffrn_radiation_wavelength 1.54178
_diffrn_reflns_av_R_equivalents 0.0425
_diffrn_reflns_av_unetI/netI 0.0445
_diffrn_reflns_laue_measured_fraction_full 0.976
_diffrn_reflns_laue_measured_fraction_max 0.982
_diffrn_reflns_limit_h_max 9
_diffrn_reflns_limit_h_min -9
_diffrn_reflns_limit_k_max 10
_diffrn_reflns_limit_k_min -10
_diffrn_reflns_limit_l_max 18
_diffrn_reflns_limit_l_min -18
_diffrn_reflns_number 24297
_diffrn_reflns_point_group_measured_fraction_full 0.965
_diffrn_reflns_point_group_measured_fraction_max 0.972
_diffrn_reflns_theta_full 67.679
_diffrn_reflns_theta_max 67.238
_diffrn_reflns_theta_min 2.908
_diffrn_source 'I-mu-S microsource X-ray tube'
_exptl_absorpt_coefficient_mu 0.810
_exptl_absorpt_correction_T_max 0.7528
_exptl_absorpt_correction_T_min 0.5620
_exptl_absorpt_correction_type multi-scan
_exptl_absorpt_process_details 'Apex2 v2014.1-0 (Bruker, 2014)'
_exptl_crystal_colour colourless
_exptl_crystal_density_diffrn 1.373
_exptl_crystal_description rod
_exptl_crystal_F_000 472
_exptl_crystal_size_max 0.280
_exptl_crystal_size_mid 0.090
_exptl_crystal_size_min 0.050
_refine_diff_density_max 0.530
_refine_diff_density_min -0.330
_refine_diff_density_rms 0.063
_refine_ls_abs_structure_details
;
 Flack x determined using 3245 quotients [(I+)-(I-)]/[(I+)+(I-)]
 (Parsons and Flack (2004), Acta Cryst. A60, s61).
;
_refine_ls_abs_structure_Flack 0.1(2)
_refine_ls_extinction_method none
_refine_ls_goodness_of_fit_ref 1.100
_refine_ls_hydrogen_treatment constr
_refine_ls_matrix_type full
_refine_ls_number_parameters 600
_refine_ls_number_reflns 7230
_refine_ls_number_restraints 3
_refine_ls_restrained_S_all 1.100
_refine_ls_R_factor_all 0.0662
_refine_ls_R_factor_gt 0.0648
_refine_ls_shift/su_max 0.000
_refine_ls_shift/su_mean 0.000
_refine_ls_structure_factor_coef Fsqd
_refine_ls_weighting_details 'w=1/[\s^2^(Fo^2^)+(0.1085P)^2^+1.1233P] where P=(Fo^2^+2Fc^2^)/3'
_refine_ls_weighting_scheme calc
_refine_ls_wR_factor_gt 0.1744
_refine_ls_wR_factor_ref 0.1764
_reflns_Friedel_coverage 0.978
_reflns_friedel_fraction_full 0.955
_reflns_friedel_fraction_max 0.961
_reflns_number_gt 7055
_reflns_number_total 7230
_reflns_threshold_expression 'I > 2\s(I)'
_cod_data_source_file jo5b01072_si_005.cif
_cod_data_source_block Prosp14mz018_0m
_cod_depositor_comments 'Adding full bibliography for 4031325--4031329.cif.'
_cod_database_code 4031326
_shelx_space_group_comment
;
The symmetry employed for this shelxl refinement is uniquely defined
by the following loop, which should always be used as a source of
symmetry information in preference to the above space-group names.
They are only intended as comments.
;
_shelx_estimated_absorpt_t_min 0.805
_shelx_estimated_absorpt_t_max 0.961
_shelxl_version_number 2013-4

loop_
_space_group_symop_operation_xyz
'x, y, z'

loop_
_atom_site_label
_atom_site_type_symbol
_atom_site_fract_x
_atom_site_fract_y
_atom_site_fract_z
_atom_site_U_iso_or_equiv
_atom_site_adp_type
_atom_site_occupancy
_atom_site_site_symmetry_order
_atom_site_calc_flag
_atom_site_refinement_flags_posn
_atom_site_refinement_flags_adp
C1 C 1.0754(10) 0.8638(9) 0.3028(4) 0.0259(15) Uani 1 1 d . .
H1A H 1.1810 0.7776 0.2968 0.031 Uiso 1 1 calc R U
H1B H 1.1130 0.9560 0.2764 0.031 Uiso 1 1 calc R U
C2 C 0.9426(10) 0.6709(8) 0.2833(4) 0.0245(14) Uani 1 1 d . .
H2A H 1.0528 0.5958 0.2567 0.029 Uiso 1 1 calc R U
H2B H 0.8476 0.6485 0.2620 0.029 Uiso 1 1 calc R U
C3 C 0.9041(9) 0.6532(8) 0.3828(4) 0.0207(13) Uani 1 1 d . .
C4 C 0.8430(8) 0.5289(7) 0.4246(4) 0.0173(12) Uani 1 1 d . .
H4 H 0.8307 0.4532 0.3896 0.021 Uiso 1 1 calc R U
C5 C 0.8001(8) 0.5128(7) 0.5152(4) 0.0183(13) Uani 1 1 d . .
C6 C 0.8157(8) 0.6275(7) 0.5659(4) 0.0186(13) Uani 1 1 d . .
H6 H 0.7833 0.6212 0.6283 0.022 Uiso 1 1 calc R U
C7 C 0.8777(9) 0.7491(8) 0.5255(4) 0.0206(13) Uani 1 1 d . .
H7 H 0.8893 0.8250 0.5606 0.025 Uiso 1 1 calc R U
C8 C 0.9235(8) 0.7631(7) 0.4347(4) 0.0172(13) Uani 1 1 d . .
C9 C 0.7349(8) 0.3801(7) 0.5595(4) 0.0182(13) Uani 1 1 d . .
C10 C 0.8457(9) 0.2628(7) 0.5987(4) 0.0210(13) Uani 1 1 d . .
C11 C 0.7874(9) 0.1375(7) 0.6381(4) 0.0205(14) Uani 1 1 d . .
H11 H 0.8618 0.0606 0.6654 0.025 Uiso 1 1 calc R U
C12 C 0.6227(10) 0.1219(8) 0.6384(5) 0.0254(14) Uani 1 1 d . .
H12 H 0.5857 0.0343 0.6647 0.030 Uiso 1 1 calc R U
C13 C 0.5122(9) 0.2358(8) 0.5999(4) 0.0233(14) Uani 1 1 d . .
H13 H 0.3994 0.2259 0.5996 0.028 Uiso 1 1 calc R U
C14 C 0.5673(9) 0.3651(7) 0.5614(4) 0.0204(13) Uani 1 1 d . .
C15 C 0.4350(9) 0.4802(7) 0.5240(4) 0.0191(13) Uani 1 1 d . .
C16 C 1.0262(9) 0.2731(8) 0.5990(5) 0.0256(14) Uani 1 1 d . .
H16A H 1.0921 0.1744 0.6176 0.038 Uiso 1 1 calc R U
H16B H 1.0180 0.3528 0.6399 0.038 Uiso 1 1 calc R U
H16C H 1.0863 0.2988 0.5396 0.038 Uiso 1 1 calc R U
C17 C 0.3311(9) 0.7444(7) 0.4913(4) 0.0207(13) Uani 1 1 d . .
H17 H 0.2393 0.7033 0.4767 0.025 Uiso 1 1 calc R U
C18 C 0.2454(9) 0.8748(8) 0.5545(5) 0.0258(15) Uani 1 1 d . .
H18A H 0.1630 0.9542 0.5284 0.031 Uiso 1 1 calc R U
H18B H 0.1777 0.8371 0.6095 0.031 Uiso 1 1 calc R U
C19 C 0.4416(10) 0.7948(8) 0.4081(5) 0.0276(15) Uani 1 1 d . .
H19A H 0.3727 0.8872 0.3835 0.033 Uiso 1 1 calc R U
H19B H 0.5438 0.8202 0.4207 0.033 Uiso 1 1 calc R U
C20 C 0.7937(10) 0.9390(8) 0.2701(4) 0.0238(14) Uani 1 1 d . .
C21 C 0.6794(10) 0.9453(8) 0.2151(4) 0.0273(16) Uani 1 1 d . .
H21 H 0.7139 0.8760 0.1675 0.033 Uiso 1 1 calc R U
C22 C 0.5203(10) 1.0488(9) 0.2289(5) 0.0290(16) Uani 1 1 d . .
H22 H 0.4461 1.0495 0.1910 0.035 Uiso 1 1 calc R U
C23 C 0.4645(11) 1.1534(9) 0.2976(5) 0.0303(16) Uani 1 1 d . .
C24 C 0.5794(9) 1.1483(8) 0.3517(5) 0.0241(14) Uani 1 1 d . .
H24 H 0.5454 1.2195 0.3983 0.029 Uiso 1 1 calc R U
C25 C 0.7390(10) 1.0439(8) 0.3395(4) 0.0254(15) Uani 1 1 d . .
C26 C 0.8576(10) 1.0357(8) 0.4024(4) 0.0242(14) Uani 1 1 d . .
H26A H 0.9147 1.1214 0.3888 0.029 Uiso 1 1 calc R U
H26B H 0.7851 1.0482 0.4635 0.029 Uiso 1 1 calc R U
C27 C 0.2859(11) 1.2640(10) 0.3158(6) 0.0394(18) Uani 1 1 d . .
H27A H 0.2926 1.3603 0.3376 0.059 Uiso 1 1 calc R U
H27B H 0.2039 1.2196 0.3603 0.059 Uiso 1 1 calc R U
H27C H 0.2453 1.2837 0.2615 0.059 Uiso 1 1 calc R U
C28 C 1.2220(9) 0.3364(8) 1.0818(4) 0.0244(14) Uani 1 1 d . .
H28A H 1.3254 0.2521 1.0855 0.029 Uiso 1 1 calc R U
H28B H 1.2317 0.4278 1.1091 0.029 Uiso 1 1 calc R U
C29 C 1.0732(10) 0.1396(8) 1.1009(4) 0.0257(15) Uani 1 1 d . .
H29A H 0.9575 0.1172 1.1232 0.031 Uiso 1 1 calc R U
H29B H 1.1591 0.0615 1.1258 0.031 Uiso 1 1 calc R U
C30 C 1.1252(9) 0.1295(8) 1.0012(4) 0.0224(14) Uani 1 1 d . .
C31 C 1.1024(9) 0.0076(7) 0.9591(4) 0.0193(13) Uani 1 1 d . .
H31 H 1.0615 -0.0721 0.9937 0.023 Uiso 1 1 calc R U
C32 C 1.1380(8) 0.0013(7) 0.8689(4) 0.0183(13) Uani 1 1 d . .
C33 C 1.1993(8) 0.1186(8) 0.8178(4) 0.0194(13) Uani 1 1 d . .
H33 H 1.2245 0.1151 0.7554 0.023 Uiso 1 1 calc R U
C34 C 1.2231(8) 0.2389(7) 0.8579(4) 0.0183(13) Uani 1 1 d . .
H34 H 1.2634 0.3184 0.8229 0.022 Uiso 1 1 calc R U
C35 C 1.1885(8) 0.2455(7) 0.9497(4) 0.0188(13) Uani 1 1 d . .
C36 C 1.1140(8) -0.1307(7) 0.8248(4) 0.0172(12) Uani 1 1 d . .
C37 C 1.2596(9) -0.2437(7) 0.7858(4) 0.0215(14) Uani 1 1 d . .
C38 C 1.2389(9) -0.3700(8) 0.7469(4) 0.0229(14) Uani 1 1 d . .
H38 H 1.3387 -0.4470 0.7199 0.027 Uiso 1 1 calc R U
C39 C 1.0724(10) -0.3829(8) 0.7475(4) 0.0242(14) Uani 1 1 d . .
H39 H 1.0593 -0.4686 0.7209 0.029 Uiso 1 1 calc R U
C40 C 0.9282(10) -0.2732(8) 0.7861(5) 0.0254(15) Uani 1 1 d . .
H40 H 0.8151 -0.2837 0.7871 0.031 Uiso 1 1 calc R U
C41 C 0.9457(9) -0.1454(7) 0.8242(4) 0.0197(13) Uani 1 1 d . .
C42 C 0.7804(9) -0.0313(8) 0.8639(4) 0.0222(14) Uani 1 1 d . .
C43 C 1.4409(10) -0.2332(9) 0.7856(5) 0.0308(16) Uani 1 1 d . .
H43A H 1.5258 -0.3283 0.7625 0.046 Uiso 1 1 calc R U
H43B H 1.4464 -0.2177 0.8458 0.046 Uiso 1 1 calc R U
H43C H 1.4682 -0.1468 0.7483 0.046 Uiso 1 1 calc R U
C44 C 0.6502(9) 0.2305(8) 0.8947(4) 0.0211(13) Uani 1 1 d . .
H44 H 0.5444 0.1890 0.9116 0.025 Uiso 1 1 calc R U
C45 C 0.6185(10) 0.3636(8) 0.8314(4) 0.0243(14) Uani 1 1 d . .
H45A H 0.6012 0.3272 0.7772 0.029 Uiso 1 1 calc R U
H45B H 0.5110 0.4412 0.8587 0.029 Uiso 1 1 calc R U
C46 C 0.6875(10) 0.2755(8) 0.9764(5) 0.0253(14) Uani 1 1 d . .
H46A H 0.8022 0.3008 0.9618 0.030 Uiso 1 1 calc R U
H46B H 0.5968 0.3672 1.0022 0.030 Uiso 1 1 calc R U
C47 C 0.9136(10) 0.4037(8) 1.1184(4) 0.0262(15) Uani 1 1 d . .
C48 C 0.7512(10) 0.4015(9) 1.1748(5) 0.0308(16) Uani 1 1 d . .
H48 H 0.7438 0.3261 1.2202 0.037 Uiso 1 1 calc R U
C49 C 0.6038(11) 0.5071(9) 1.1648(5) 0.0327(18) Uani 1 1 d . .
H49 H 0.4954 0.5033 1.2040 0.039 Uiso 1 1 calc R U
C50 C 0.6056(10) 0.6225(9) 1.0983(5) 0.0333(17) Uani 1 1 d . .
C51 C 0.7701(11) 0.6219(8) 1.0421(5) 0.0301(16) Uani 1 1 d . .
H51 H 0.7777 0.6974 0.9969 0.036 Uiso 1 1 calc R U
C52 C 0.9187(9) 0.5167(8) 1.0505(4) 0.0247(15) Uani 1 1 d . .
C53 C 1.0914(9) 0.5148(8) 0.9849(4) 0.0251(15) Uani 1 1 d . .
H53A H 1.0722 0.5301 0.9248 0.030 Uiso 1 1 calc R U
H53B H 1.1357 0.6006 0.9975 0.030 Uiso 1 1 calc R U
C54 C 0.4441(13) 0.7367(11) 1.0870(8) 0.054(3) Uani 1 1 d . .
H54A H 0.4722 0.7983 1.0338 0.081 Uiso 1 1 calc R U
H54B H 0.3965 0.8038 1.1383 0.081 Uiso 1 1 calc R U
H54C H 0.3574 0.6833 1.0814 0.081 Uiso 1 1 calc R U
N1 N 0.9924(8) 0.8907(7) 0.3961(4) 0.0240(12) Uani 1 1 d . .
N2 N 0.9586(8) 0.8284(7) 0.2545(4) 0.0261(13) Uani 1 1 d . .
N3 N 1.2224(8) 0.3703(6) 0.9888(4) 0.0226(12) Uani 1 1 d . .
N4 N 1.0653(8) 0.2930(7) 1.1307(4) 0.0259(13) Uani 1 1 d . .
O1 O 0.4421(6) 0.6250(5) 0.5334(3) 0.0200(9) Uani 1 1 d . .
O2 O 0.3311(7) 0.4475(6) 0.4906(4) 0.0313(12) Uani 1 1 d . .
O3 O 0.7961(6) 0.1130(5) 0.8517(3) 0.0209(10) Uani 1 1 d . .
O4 O 0.6482(7) -0.0679(6) 0.8983(4) 0.0333(12) Uani 1 1 d . .
F1 F 0.3681(6) 0.9389(5) 0.5741(3) 0.0343(10) Uani 1 1 d . .
F2 F 0.4971(6) 0.6760(5) 0.3479(3) 0.0376(11) Uani 1 1 d . .
F3 F 0.7602(6) 0.4304(5) 0.8098(3) 0.0348(10) Uani 1 1 d . .
F4 F 0.6887(6) 0.1542(5) 1.0366(3) 0.0379(11) Uani 1 1 d . .

loop_
_atom_site_aniso_label
_atom_site_aniso_U_11
_atom_site_aniso_U_22
_atom_site_aniso_U_33
_atom_site_aniso_U_23
_atom_site_aniso_U_13
_atom_site_aniso_U_12
C1 0.023(4) 0.034(4) 0.022(3) 0.001(3) 0.000(3) -0.014(3)
C2 0.029(4) 0.027(4) 0.019(3) 0.002(3) -0.003(3) -0.015(3)
C3 0.022(4) 0.023(3) 0.020(3) -0.002(2) -0.004(3) -0.010(3)
C4 0.017(3) 0.017(3) 0.020(3) -0.005(2) -0.004(2) -0.006(2)
C5 0.014(3) 0.020(3) 0.024(3) -0.001(2) -0.006(2) -0.008(2)
C6 0.020(3) 0.023(3) 0.018(3) -0.001(2) -0.005(2) -0.013(3)
C7 0.020(3) 0.021(3) 0.025(3) -0.004(3) -0.007(3) -0.010(3)
C8 0.012(3) 0.020(3) 0.024(3) 0.002(2) -0.006(2) -0.009(2)
C9 0.021(3) 0.020(3) 0.017(3) -0.004(2) -0.004(2) -0.010(3)
C10 0.025(4) 0.022(3) 0.018(3) -0.005(2) -0.005(3) -0.008(3)
C11 0.029(4) 0.021(3) 0.013(3) 0.001(2) -0.004(3) -0.010(3)
C12 0.026(4) 0.022(3) 0.024(3) 0.002(3) 0.001(3) -0.008(3)
C13 0.021(4) 0.027(4) 0.025(3) -0.002(3) 0.001(3) -0.017(3)
C14 0.021(3) 0.021(3) 0.022(3) -0.005(2) -0.005(3) -0.009(3)
C15 0.021(3) 0.019(3) 0.022(3) -0.005(2) -0.003(3) -0.012(3)
C16 0.027(4) 0.023(3) 0.033(4) -0.001(3) -0.015(3) -0.009(3)
C17 0.023(3) 0.020(3) 0.025(3) 0.002(3) -0.010(3) -0.013(3)
C18 0.026(4) 0.022(3) 0.035(4) -0.005(3) -0.012(3) -0.010(3)
C19 0.030(4) 0.029(4) 0.024(3) -0.001(3) -0.005(3) -0.010(3)
C20 0.030(4) 0.030(4) 0.016(3) 0.003(3) -0.004(3) -0.019(3)
C21 0.041(5) 0.034(4) 0.015(3) 0.004(3) -0.007(3) -0.025(3)
C22 0.032(4) 0.039(4) 0.023(3) 0.008(3) -0.013(3) -0.018(3)
C23 0.037(4) 0.035(4) 0.025(3) 0.006(3) -0.010(3) -0.018(3)
C24 0.025(4) 0.020(3) 0.029(3) 0.003(3) -0.008(3) -0.008(3)
C25 0.039(4) 0.024(3) 0.019(3) 0.002(3) -0.002(3) -0.023(3)
C26 0.030(4) 0.023(3) 0.024(3) 0.002(3) -0.007(3) -0.013(3)
C27 0.036(5) 0.041(4) 0.045(4) 0.003(4) -0.020(4) -0.008(4)
C28 0.025(4) 0.029(4) 0.023(3) -0.002(3) -0.006(3) -0.012(3)
C29 0.034(4) 0.026(4) 0.020(3) 0.001(3) -0.005(3) -0.015(3)
C30 0.024(4) 0.029(3) 0.018(3) -0.001(3) -0.005(3) -0.012(3)
C31 0.019(3) 0.018(3) 0.023(3) 0.000(2) -0.004(2) -0.009(2)
C32 0.017(3) 0.017(3) 0.021(3) 0.001(2) -0.004(2) -0.007(2)
C33 0.019(3) 0.026(3) 0.015(3) -0.001(2) -0.003(2) -0.010(3)
C34 0.017(3) 0.020(3) 0.021(3) 0.002(2) -0.004(2) -0.011(3)
C35 0.017(3) 0.022(3) 0.020(3) -0.002(2) -0.005(2) -0.009(3)
C36 0.021(3) 0.018(3) 0.016(3) 0.005(2) -0.006(2) -0.010(3)
C37 0.029(4) 0.021(3) 0.019(3) 0.005(2) -0.008(3) -0.013(3)
C38 0.029(4) 0.023(3) 0.017(3) 0.001(2) -0.004(3) -0.007(3)
C39 0.035(4) 0.022(3) 0.023(3) -0.004(3) -0.010(3) -0.015(3)
C40 0.031(4) 0.024(3) 0.028(3) 0.000(3) -0.015(3) -0.012(3)
C41 0.026(4) 0.021(3) 0.017(3) 0.001(2) -0.009(3) -0.012(3)
C42 0.031(4) 0.022(3) 0.023(3) 0.002(3) -0.013(3) -0.017(3)
C43 0.022(4) 0.028(4) 0.041(4) -0.001(3) -0.004(3) -0.009(3)
C44 0.018(3) 0.024(3) 0.024(3) 0.002(3) -0.007(3) -0.010(3)
C45 0.027(4) 0.025(3) 0.022(3) -0.002(3) -0.003(3) -0.011(3)
C46 0.026(4) 0.028(3) 0.023(3) -0.006(3) -0.007(3) -0.005(3)
C47 0.036(4) 0.032(4) 0.014(3) -0.011(3) 0.005(3) -0.023(3)
C48 0.032(4) 0.039(4) 0.021(3) -0.010(3) 0.002(3) -0.013(3)
C49 0.035(4) 0.037(4) 0.026(4) -0.018(3) 0.012(3) -0.022(4)
C50 0.028(4) 0.031(4) 0.039(4) -0.014(3) 0.004(3) -0.011(3)
C51 0.036(4) 0.025(4) 0.028(4) -0.009(3) 0.006(3) -0.017(3)
C52 0.026(4) 0.029(4) 0.021(3) -0.008(3) 0.000(3) -0.013(3)
C53 0.030(4) 0.037(4) 0.014(3) -0.005(3) 0.003(3) -0.025(3)
C54 0.041(5) 0.044(5) 0.071(7) -0.019(5) 0.007(5) -0.015(4)
N1 0.026(3) 0.030(3) 0.022(3) 0.002(2) -0.004(2) -0.020(3)
N2 0.037(4) 0.025(3) 0.021(3) 0.004(2) -0.007(2) -0.019(3)
N3 0.027(3) 0.025(3) 0.021(3) -0.002(2) -0.006(2) -0.014(2)
N4 0.030(3) 0.031(3) 0.020(3) -0.002(2) -0.005(2) -0.014(3)
O1 0.021(2) 0.024(2) 0.020(2) -0.0020(17) -0.0060(18) -0.0144(19)
O2 0.029(3) 0.023(2) 0.052(3) -0.001(2) -0.020(2) -0.012(2)
O3 0.020(2) 0.023(2) 0.023(2) -0.0022(18) -0.0055(19) -0.0118(19)
O4 0.024(3) 0.029(3) 0.049(3) -0.002(2) -0.003(2) -0.017(2)
F1 0.038(3) 0.030(2) 0.043(2) -0.0098(18) -0.016(2) -0.0145(19)
F2 0.042(3) 0.045(3) 0.026(2) -0.0071(19) -0.0014(19) -0.016(2)
F3 0.029(2) 0.028(2) 0.047(3) 0.0053(19) -0.0028(19) -0.0155(19)
F4 0.047(3) 0.050(3) 0.0203(19) 0.0066(18) -0.0113(18) -0.017(2)

loop_
_atom_type_symbol
_atom_type_description
_atom_type_scat_dispersion_real
_atom_type_scat_dispersion_imag
_atom_type_scat_source
C C 0.0181 0.0091 'International Tables Vol C Tables 4.2.6.8 and 6.1.1.4'
H H 0.0000 0.0000 'International Tables Vol C Tables 4.2.6.8 and 6.1.1.4'
N N 0.0311 0.0180 'International Tables Vol C Tables 4.2.6.8 and 6.1.1.4'
O O 0.0492 0.0322 'International Tables Vol C Tables 4.2.6.8 and 6.1.1.4'
F F 0.0727 0.0534 'International Tables Vol C Tables 4.2.6.8 and 6.1.1.4'

loop_
_geom_angle_atom_site_label_1
_geom_angle_atom_site_label_2
_geom_angle_atom_site_label_3
_geom_angle
N1 C1 N2 112.4(6)
N1 C1 H1A 109.1
N2 C1 H1A 109.1
N1 C1 H1B 109.1
N2 C1 H1B 109.1
H1A C1 H1B 107.8
N2 C2 C3 111.7(5)
N2 C2 H2A 109.3
C3 C2 H2A 109.3
N2 C2 H2B 109.3
C3 C2 H2B 109.3
H2A C2 H2B 107.9
C8 C3 C4 118.6(6)
C8 C3 C2 120.7(6)
C4 C3 C2 120.7(6)
C5 C4 C3 122.1(6)
C5 C4 H4 118.9
C3 C4 H4 118.9
C4 C5 C6 118.1(6)
C4 C5 C9 121.9(5)
C6 C5 C9 120.0(6)
C7 C6 C5 120.3(6)
C7 C6 H6 119.9
C5 C6 H6 119.9
C6 C7 C8 121.4(6)
C6 C7 H7 119.3
C8 C7 H7 119.3
C7 C8 C3 119.6(6)
C7 C8 N1 118.8(5)
C3 C8 N1 121.6(6)
C14 C9 C10 118.4(6)
C14 C9 C5 121.9(6)
C10 C9 C5 119.7(6)
C11 C10 C9 120.0(6)
C11 C10 C16 119.4(6)
C9 C10 C16 120.7(6)
C10 C11 C12 121.5(6)
C10 C11 H11 119.3
C12 C11 H11 119.3
C11 C12 C13 119.4(6)
C11 C12 H12 120.3
C13 C12 H12 120.3
C12 C13 C14 120.0(6)
C12 C13 H13 120.0
C14 C13 H13 120.0
C13 C14 C9 120.8(6)
C13 C14 C15 114.7(6)
C9 C14 C15 124.5(6)
O2 C15 O1 123.7(6)
O2 C15 C14 124.0(6)
O1 C15 C14 112.3(5)
C10 C16 H16A 109.5
C10 C16 H16B 109.5
H16A C16 H16B 109.5
C10 C16 H16C 109.5
H16A C16 H16C 109.5
H16B C16 H16C 109.5
O1 C17 C18 108.4(5)
O1 C17 C19 108.8(6)
C18 C17 C19 111.3(5)
O1 C17 H17 109.4
C18 C17 H17 109.4
C19 C17 H17 109.4
F1 C18 C17 111.3(6)
F1 C18 H18A 109.4
C17 C18 H18A 109.4
F1 C18 H18B 109.4
C17 C18 H18B 109.4
H18A C18 H18B 108.0
F2 C19 C17 108.5(5)
F2 C19 H19A 110.0
C17 C19 H19A 110.0
F2 C19 H19B 110.0
C17 C19 H19B 110.0
H19A C19 H19B 108.4
C25 C20 C21 117.8(7)
C25 C20 N2 122.1(6)
C21 C20 N2 120.1(6)
C22 C21 C20 121.4(7)
C22 C21 H21 119.3
C20 C21 H21 119.3
C21 C22 C23 121.4(7)
C21 C22 H22 119.3
C23 C22 H22 119.3
C22 C23 C24 117.2(7)
C22 C23 C27 121.8(7)
C24 C23 C27 121.0(7)
C25 C24 C23 122.3(7)
C25 C24 H24 118.9
C23 C24 H24 118.9
C24 C25 C20 120.0(7)
C24 C25 C26 121.1(6)
C20 C25 C26 118.9(7)
N1 C26 C25 112.6(5)
N1 C26 H26A 109.1
C25 C26 H26A 109.1
N1 C26 H26B 109.1
C25 C26 H26B 109.1
H26A C26 H26B 107.8
C23 C27 H27A 109.5
C23 C27 H27B 109.5
H27A C27 H27B 109.5
C23 C27 H27C 109.5
H27A C27 H27C 109.5
H27B C27 H27C 109.5
N4 C28 N3 112.5(5)
N4 C28 H28A 109.1
N3 C28 H28A 109.1
N4 C28 H28B 109.1
N3 C28 H28B 109.1
H28A C28 H28B 107.8
N4 C29 C30 111.5(5)
N4 C29 H29A 109.3
C30 C29 H29A 109.3
N4 C29 H29B 109.3
C30 C29 H29B 109.3
H29A C29 H29B 108.0
C31 C30 C35 119.0(6)
C31 C30 C29 120.3(6)
C35 C30 C29 120.6(6)
C32 C31 C30 121.3(6)
C32 C31 H31 119.3
C30 C31 H31 119.3
C31 C32 C33 119.4(6)
C31 C32 C36 120.7(5)
C33 C32 C36 119.9(6)
C34 C33 C32 120.1(6)
C34 C33 H33 120.0
C32 C33 H33 120.0
C33 C34 C35 120.8(6)
C33 C34 H34 119.6
C35 C34 H34 119.6
C34 C35 C30 119.3(6)
C34 C35 N3 118.9(6)
C30 C35 N3 121.7(6)
C37 C36 C41 118.9(6)
C37 C36 C32 119.4(6)
C41 C36 C32 121.7(6)
C36 C37 C38 120.0(6)
C36 C37 C43 120.6(6)
C38 C37 C43 119.4(6)
C39 C38 C37 120.2(6)
C39 C38 H38 119.9
C37 C38 H38 119.9
C40 C39 C38 120.4(6)
C40 C39 H39 119.8
C38 C39 H39 119.8
C39 C40 C41 120.4(6)
C39 C40 H40 119.8
C41 C40 H40 119.8
C40 C41 C36 120.1(6)
C40 C41 C42 116.3(6)
C36 C41 C42 123.6(5)
O4 C42 O3 125.3(7)
O4 C42 C41 122.2(6)
O3 C42 C41 112.4(6)
C37 C43 H43A 109.5
C37 C43 H43B 109.5
H43A C43 H43B 109.5
C37 C43 H43C 109.5
H43A C43 H43C 109.5
H43B C43 H43C 109.5
O3 C44 C46 108.6(5)
O3 C44 C45 109.1(5)
C46 C44 C45 112.5(5)
O3 C44 H44 108.9
C46 C44 H44 108.9
C45 C44 H44 108.9
F3 C45 C44 110.6(6)
F3 C45 H45A 109.5
C44 C45 H45A 109.5
F3 C45 H45B 109.5
C44 C45 H45B 109.5
H45A C45 H45B 108.1
F4 C46 C44 109.0(5)
F4 C46 H46A 109.9
C44 C46 H46A 109.9
F4 C46 H46B 109.9
C44 C46 H46B 109.9
H46A C46 H46B 108.3
C48 C47 C52 118.1(7)
C48 C47 N4 119.0(7)
C52 C47 N4 122.8(6)
C49 C48 C47 120.2(7)
C49 C48 H48 119.9
C47 C48 H48 119.9
C48 C49 C50 122.8(7)
C48 C49 H49 118.6
C50 C49 H49 118.6
C51 C50 C49 115.9(7)
C51 C50 C54 121.4(8)
C49 C50 C54 122.6(7)
C52 C51 C50 122.2(7)
C52 C51 H51 118.9
C50 C51 H51 118.9
C51 C52 C47 120.7(7)
C51 C52 C53 120.2(7)
C47 C52 C53 119.1(7)
N3 C53 C52 111.8(6)
N3 C53 H53A 109.3
C52 C53 H53A 109.3
N3 C53 H53B 109.3
C52 C53 H53B 109.3
H53A C53 H53B 107.9
C50 C54 H54A 109.5
C50 C54 H54B 109.5
H54A C54 H54B 109.5
C50 C54 H54C 109.5
H54A C54 H54C 109.5
H54B C54 H54C 109.5
C8 N1 C1 110.2(5)
C8 N1 C26 113.0(5)
C1 N1 C26 107.1(6)
C20 N2 C1 111.8(6)
C20 N2 C2 112.8(6)
C1 N2 C2 105.7(5)
C35 N3 C53 112.4(5)
C35 N3 C28 110.4(5)
C53 N3 C28 107.6(5)
C47 N4 C28 110.5(6)
C47 N4 C29 112.0(5)
C28 N4 C29 107.9(5)
C15 O1 C17 116.5(5)
C42 O3 C44 116.8(5)

loop_
_geom_bond_atom_site_label_1
_geom_bond_atom_site_label_2
_geom_bond_distance
C1 N1 1.460(9)
C1 N2 1.467(9)
C1 H1A 0.9900
C1 H1B 0.9900
C2 N2 1.491(8)
C2 C3 1.518(9)
C2 H2A 0.9900
C2 H2B 0.9900
C3 C8 1.396(9)
C3 C4 1.402(9)
C4 C5 1.383(9)
C4 H4 0.9500
C5 C6 1.404(9)
C5 C9 1.494(8)
C6 C7 1.377(9)
C6 H6 0.9500
C7 C8 1.385(9)
C7 H7 0.9500
C8 N1 1.443(8)
C9 C14 1.404(9)
C9 C10 1.416(9)
C10 C11 1.388(9)
C10 C16 1.504(9)
C11 C12 1.389(10)
C11 H11 0.9500
C12 C13 1.392(10)
C12 H12 0.9500
C13 C14 1.404(9)
C13 H13 0.9500
C14 C15 1.496(10)
C15 O2 1.210(8)
C15 O1 1.347(8)
C16 H16A 0.9800
C16 H16B 0.9800
C16 H16C 0.9800
C17 O1 1.452(8)
C17 C18 1.503(9)
C17 C19 1.504(10)
C17 H17 1.0000
C18 F1 1.387(8)
C18 H18A 0.9900
C18 H18B 0.9900
C19 F2 1.391(8)
C19 H19A 0.9900
C19 H19B 0.9900
C20 C25 1.406(9)
C20 C21 1.412(10)
C20 N2 1.429(10)
C21 C22 1.366(11)
C21 H21 0.9500
C22 C23 1.396(11)
C22 H22 0.9500
C23 C24 1.407(10)
C23 C27 1.510(12)
C24 C25 1.374(11)
C24 H24 0.9500
C25 C26 1.535(10)
C26 N1 1.467(10)
C26 H26A 0.9900
C26 H26B 0.9900
C27 H27A 0.9800
C27 H27B 0.9800
C27 H27C 0.9800
C28 N4 1.451(9)
C28 N3 1.468(9)
C28 H28A 0.9900
C28 H28B 0.9900
C29 N4 1.479(9)
C29 C30 1.519(9)
C29 H29A 0.9900
C29 H29B 0.9900
C30 C31 1.402(9)
C30 C35 1.403(9)
C31 C32 1.375(9)
C31 H31 0.9500
C32 C33 1.404(9)
C32 C36 1.504(9)
C33 C34 1.377(9)
C33 H33 0.9500
C34 C35 1.400(9)
C34 H34 0.9500
C35 N3 1.444(8)
C36 C37 1.388(10)
C36 C41 1.419(9)
C37 C38 1.403(9)
C37 C43 1.508(10)
C38 C39 1.393(10)
C38 H38 0.9500
C39 C40 1.364(10)
C39 H39 0.9500
C40 C41 1.396(9)
C40 H40 0.9500
C41 C42 1.491(10)
C42 O4 1.198(9)
C42 O3 1.341(8)
C43 H43A 0.9800
C43 H43B 0.9800
C43 H43C 0.9800
C44 O3 1.431(8)
C44 C46 1.499(9)
C44 C45 1.513(9)
C44 H44 1.0000
C45 F3 1.399(8)
C45 H45A 0.9900
C45 H45B 0.9900
C46 F4 1.394(8)
C46 H46A 0.9900
C46 H46B 0.9900
C47 C48 1.402(10)
C47 C52 1.420(10)
C47 N4 1.421(11)
C48 C49 1.363(12)
C48 H48 0.9500
C49 C50 1.421(12)
C49 H49 0.9500
C50 C51 1.409(11)
C50 C54 1.489(14)
C51 C52 1.362(11)
C51 H51 0.9500
C52 C53 1.520(9)
C53 N3 1.466(10)
C53 H53A 0.9900
C53 H53B 0.9900
C54 H54A 0.9800
C54 H54B 0.9800
C54 H54C 0.9800

loop_
_geom_torsion_atom_site_label_1
_geom_torsion_atom_site_label_2
_geom_torsion_atom_site_label_3
_geom_torsion_atom_site_label_4
_geom_torsion
N2 C2 C3 C8 -13.4(9)
N2 C2 C3 C4 164.5(6)
C8 C3 C4 C5 0.6(10)
C2 C3 C4 C5 -177.3(6)
C3 C4 C5 C6 1.3(10)
C3 C4 C5 C9 179.9(6)
C4 C5 C6 C7 -2.1(10)
C9 C5 C6 C7 179.2(6)
C5 C6 C7 C8 1.0(10)
C6 C7 C8 C3 1.0(10)
C6 C7 C8 N1 -178.2(6)
C4 C3 C8 C7 -1.8(9)
C2 C3 C8 C7 176.2(6)
C4 C3 C8 N1 177.4(6)
C2 C3 C8 N1 -4.6(10)
C4 C5 C9 C14 -71.4(9)
C6 C5 C9 C14 107.2(7)
C4 C5 C9 C10 106.6(7)
C6 C5 C9 C10 -74.8(8)
C14 C9 C10 C11 -0.3(9)
C5 C9 C10 C11 -178.4(6)
C14 C9 C10 C16 -179.8(6)
C5 C9 C10 C16 2.1(9)
C9 C10 C11 C12 1.5(9)
C16 C10 C11 C12 -179.1(6)
C10 C11 C12 C13 -1.2(10)
C11 C12 C13 C14 -0.2(10)
C12 C13 C14 C9 1.3(9)
C12 C13 C14 C15 -178.8(6)
C10 C9 C14 C13 -1.0(9)
C5 C9 C14 C13 177.0(6)
C10 C9 C14 C15 179.1(6)
C5 C9 C14 C15 -2.9(9)
C13 C14 C15 O2 -33.6(9)
C9 C14 C15 O2 146.3(7)
C13 C14 C15 O1 145.1(6)
C9 C14 C15 O1 -35.0(9)
O1 C17 C18 F1 62.9(7)
C19 C17 C18 F1 -56.7(8)
O1 C17 C19 F2 68.8(7)
C18 C17 C19 F2 -171.8(6)
C25 C20 C21 C22 -0.5(10)
N2 C20 C21 C22 179.3(6)
C20 C21 C22 C23 0.4(10)
C21 C22 C23 C24 0.3(10)
C21 C22 C23 C27 -177.4(7)
C22 C23 C24 C25 -1.1(10)
C27 C23 C24 C25 176.7(7)
C23 C24 C25 C20 1.1(10)
C23 C24 C25 C26 -176.9(6)
C21 C20 C25 C24 -0.3(9)
N2 C20 C25 C24 179.9(6)
C21 C20 C25 C26 177.7(6)
N2 C20 C25 C26 -2.1(9)
C24 C25 C26 N1 162.0(6)
C20 C25 C26 N1 -16.0(8)
N4 C29 C30 C31 -165.5(6)
N4 C29 C30 C35 11.3(9)
C35 C30 C31 C32 -1.1(10)
C29 C30 C31 C32 175.8(6)
C30 C31 C32 C33 0.3(10)
C30 C31 C32 C36 179.6(6)
C31 C32 C33 C34 -0.1(10)
C36 C32 C33 C34 -179.4(6)
C32 C33 C34 C35 0.7(10)
C33 C34 C35 C30 -1.4(10)
C33 C34 C35 N3 177.4(6)
C31 C30 C35 C34 1.6(10)
C29 C30 C35 C34 -175.3(6)
C31 C30 C35 N3 -177.1(6)
C29 C30 C35 N3 6.0(10)
C31 C32 C36 C37 -103.7(7)
C33 C32 C36 C37 75.5(8)
C31 C32 C36 C41 74.3(8)
C33 C32 C36 C41 -106.5(7)
C41 C36 C37 C38 -0.1(9)
C32 C36 C37 C38 178.0(6)
C41 C36 C37 C43 -179.5(6)
C32 C36 C37 C43 -1.5(9)
C36 C37 C38 C39 -0.4(9)
C43 C37 C38 C39 179.1(6)
C37 C38 C39 C40 -0.1(10)
C38 C39 C40 C41 1.0(10)
C39 C40 C41 C36 -1.5(10)
C39 C40 C41 C42 179.4(6)
C37 C36 C41 C40 1.0(9)
C32 C36 C41 C40 -177.0(6)
C37 C36 C41 C42 -180.0(6)
C32 C36 C41 C42 2.0(9)
C40 C41 C42 O4 33.2(9)
C36 C41 C42 O4 -145.9(7)
C40 C41 C42 O3 -143.1(6)
C36 C41 C42 O3 37.8(8)
O3 C44 C45 F3 -64.6(6)
C46 C44 C45 F3 56.0(7)
O3 C44 C46 F4 -68.1(7)
C45 C44 C46 F4 171.0(6)
C52 C47 C48 C49 -1.0(10)
N4 C47 C48 C49 179.6(6)
C47 C48 C49 C50 0.2(10)
C48 C49 C50 C51 0.2(10)
C48 C49 C50 C54 179.4(8)
C49 C50 C51 C52 0.4(10)
C54 C50 C51 C52 -178.8(7)
C50 C51 C52 C47 -1.3(10)
C50 C51 C52 C53 176.3(7)
C48 C47 C52 C51 1.6(9)
N4 C47 C52 C51 -179.0(6)
C48 C47 C52 C53 -176.0(6)
N4 C47 C52 C53 3.4(9)
C51 C52 C53 N3 -163.4(6)
C47 C52 C53 N3 14.2(8)
C7 C8 N1 C1 164.7(6)
C3 C8 N1 C1 -14.5(9)
C7 C8 N1 C26 -75.5(7)
C3 C8 N1 C26 105.3(7)
N2 C1 N1 C8 54.0(8)
N2 C1 N1 C26 -69.3(7)
C25 C26 N1 C8 -72.7(7)
C25 C26 N1 C1 48.9(7)
C25 C20 N2 C1 -14.6(8)
C21 C20 N2 C1 165.6(6)
C25 C20 N2 C2 104.4(7)
C21 C20 N2 C2 -75.4(7)
N1 C1 N2 C20 51.1(8)
N1 C1 N2 C2 -72.0(7)
C3 C2 N2 C20 -74.6(7)
C3 C2 N2 C1 48.0(7)
C34 C35 N3 C53 74.5(7)
C30 C35 N3 C53 -106.7(7)
C34 C35 N3 C28 -165.3(6)
C30 C35 N3 C28 13.4(9)
C52 C53 N3 C35 73.9(7)
C52 C53 N3 C28 -47.9(7)
N4 C28 N3 C35 -52.3(8)
N4 C28 N3 C53 70.7(7)
C48 C47 N4 C28 -165.8(6)
C52 C47 N4 C28 14.8(8)
C48 C47 N4 C29 73.9(7)
C52 C47 N4 C29 -105.5(7)
N3 C28 N4 C47 -52.1(7)
N3 C28 N4 C29 70.6(7)
C30 C29 N4 C47 75.3(7)
C30 C29 N4 C28 -46.5(8)
O2 C15 O1 C17 -7.4(9)
C14 C15 O1 C17 173.9(5)
C18 C17 O1 C15 136.3(5)
C19 C17 O1 C15 -102.5(6)
O4 C42 O3 C44 9.8(9)
C41 C42 O3 C44 -174.0(5)
C46 C44 O3 C42 100.2(6)
C45 C44 O3 C42 -136.8(5)
